data_7711351
loop_
_publ_author_name
'Villalba, Francisco'
'Albeniz, Ana Carmen'

_publ_section_title
;
 Diazo Compounds and Palladium-Aryl Complexes: Trapping the Elusive
 Carbene Migratory Insertion Organometallic Products
;
_journal_name_full 'Dalton Transactions'
_journal_paper_doi 10.1039/D2DT02775E
_journal_year 2022
_chemical_formula_moiety 'C41 H32 F5 P2 Pd, B F4'
_chemical_formula_sum 'C41 H32 B F9 P2 Pd'
_chemical_formula_weight 874.81
_chemical_name_systematic FVP-455.4
_space_group_crystal_system monoclinic
_space_group_IT_number 14
_space_group_name_Hall '-P 2yn'
_space_group_name_H-M_alt 'P 1 21/n 1'
_atom_sites_solution_hydrogens geom
_atom_sites_solution_primary direct
_audit_creation_date 2019-05-02
_audit_creation_method
;
Olex2 1.2
(compiled 2018.05.29 svn.r3508 for OlexSys, GUI svn.r5506)
;
_audit_update_record
;
2022-07-07 deposited with the CCDC.	2022-09-27 downloaded from the CCDC.
;
_cell_angle_alpha 90
_cell_angle_beta 104.335(4)
_cell_angle_gamma 90
_cell_formula_units_Z 4
_cell_length_a 10.1431(4)
_cell_length_b 22.7544(7)
_cell_length_c 16.9793(5)
_cell_measurement_reflns_used 5441
_cell_measurement_temperature 298
_cell_measurement_theta_max 27.6180
_cell_measurement_theta_min 3.7990
_cell_volume 3796.8(2)
_computing_cell_refinement 'CrysAlisPro 1.171.39.45g (Rigaku OD, 2018)'
_computing_data_collection 'CrysAlisPro 1.171.39.45g (Rigaku OD, 2018)'
_computing_data_reduction 'CrysAlisPro 1.171.39.45g (Rigaku OD, 2018)'
_computing_molecular_graphics 'Olex2 (Dolomanov et al., 2009)'
_computing_publication_material 'Olex2 (Dolomanov et al., 2009)'
_computing_structure_refinement 'ShelXL (Sheldrick, 2015)'
_computing_structure_solution 'ShelXS (Sheldrick, 2008)'
_diffrn_ambient_temperature 298
_diffrn_detector 'CCD plate'
_diffrn_detector_area_resol_mean 10.4757
_diffrn_detector_type Atlas
_diffrn_measured_fraction_theta_full 0.997
_diffrn_measured_fraction_theta_max 0.841
_diffrn_measurement_details
;
List of Runs (angles in degrees, time in seconds):

  # Type    Start    End  Width  t~exp~   \w     \q     \k     \f   Frames
#--------------------------------------------------------------------------
  1  \w    -91.00  23.00   1.00   72.39    --  -10.64 -19.00   0.00  114
  2  \w      2.00  60.00   1.00   72.39    --  -10.64  37.00-180.00   58
  3  \w     -3.00  23.00   1.00   72.39    --   12.20 -99.00 -60.00   26
;
_diffrn_measurement_device 'four-circle diffractometer'
_diffrn_measurement_device_type 'SuperNova, Dual, Cu at home/near, Atlas'
_diffrn_measurement_method '\w scans'
_diffrn_orient_matrix_type 'CrysAlisPro convention (1999,Acta A55,543-557)'
_diffrn_orient_matrix_UB_11 -0.0418902000
_diffrn_orient_matrix_UB_12 0.0113429000
_diffrn_orient_matrix_UB_13 0.0242567000
_diffrn_orient_matrix_UB_21 0.0552676000
_diffrn_orient_matrix_UB_22 0.0171558000
_diffrn_orient_matrix_UB_23 0.0220887000
_diffrn_orient_matrix_UB_31 -0.0202191000
_diffrn_orient_matrix_UB_32 0.0234027000
_diffrn_orient_matrix_UB_33 -0.0279520000
_diffrn_radiation_monochromator mirror
_diffrn_radiation_probe x-ray
_diffrn_radiation_type MoK\a
_diffrn_radiation_wavelength 0.71073
_diffrn_reflns_av_R_equivalents 0.0370
_diffrn_reflns_av_unetI/netI 0.0641
_diffrn_reflns_Laue_measured_fraction_full 0.997
_diffrn_reflns_Laue_measured_fraction_max 0.841
_diffrn_reflns_limit_h_max 13
_diffrn_reflns_limit_h_min -13
_diffrn_reflns_limit_k_max 23
_diffrn_reflns_limit_k_min -31
_diffrn_reflns_limit_l_max 17
_diffrn_reflns_limit_l_min -23
_diffrn_reflns_number 20113
_diffrn_reflns_point_group_measured_fraction_full 0.997
_diffrn_reflns_point_group_measured_fraction_max 0.841
_diffrn_reflns_theta_full 25.000
_diffrn_reflns_theta_max 29.538
_diffrn_reflns_theta_min 3.331
_diffrn_source 'micro-focus sealed X-ray tube'
_diffrn_source_type 'SuperNova (Mo) X-ray Source'
_exptl_absorpt_coefficient_mu 0.647
_exptl_absorpt_correction_T_max 1.000
_exptl_absorpt_correction_T_min 0.643
_exptl_absorpt_correction_type gaussian
_exptl_absorpt_process_details
;
CrysAlisPro 1.171.39.45g (Rigaku Oxford Diffraction, 2018)
Numerical absorption correction based on gaussian integration over
			a multifaceted crystal model
Empirical absorption correction using spherical harmonics,
 implemented in SCALE3 ABSPACK scaling algorithm.
;
_exptl_crystal_colour 'clear yellowish yellow'
_exptl_crystal_colour_lustre clear
_exptl_crystal_colour_modifier yellowish
_exptl_crystal_colour_primary yellow
_exptl_crystal_density_diffrn 1.530
_exptl_crystal_description prism
_exptl_crystal_F_000 1760
_exptl_crystal_recrystallization_method 'slow solvent diffusion at low temperature'
_exptl_crystal_size_max 0.269
_exptl_crystal_size_mid 0.17
_exptl_crystal_size_min 0.057
_refine_diff_density_max 1.234
_refine_diff_density_min -0.522
_refine_diff_density_rms 0.083
_refine_ls_extinction_method none
_refine_ls_goodness_of_fit_ref 1.033
_refine_ls_hydrogen_treatment constr
_refine_ls_matrix_type full
_refine_ls_number_parameters 487
_refine_ls_number_reflns 8931
_refine_ls_number_restraints 0
_refine_ls_restrained_S_all 1.033
_refine_ls_R_factor_all 0.0961
_refine_ls_R_factor_gt 0.0544
_refine_ls_shift/su_max 0.001
_refine_ls_shift/su_mean 0.000
_refine_ls_structure_factor_coef Fsqd
_refine_ls_weighting_details 'w=1/[\s^2^(Fo^2^)+(0.0471P)^2^+3.3458P] where P=(Fo^2^+2Fc^2^)/3'
_refine_ls_weighting_scheme calc
_refine_ls_wR_factor_gt 0.1122
_refine_ls_wR_factor_ref 0.1320
_reflns_Friedel_coverage 0.000
_reflns_number_gt 5787
_reflns_number_total 8931
_reflns_threshold_expression 'I > 2\s(I)'
_cod_data_source_file d2dt02775e3.cif
_cod_data_source_block fvp455-4
_cod_database_code 7711351
_shelx_shelxl_version_number 2014/7
_chemical_oxdiff_formula 'C41 H32 B F9 P2 Pd'
_chemical_oxdiff_usercomment 'yellow plate'
_shelx_space_group_comment
;
The symmetry employed for this shelxl refinement is uniquely defined
by the following loop, which should always be used as a source of
symmetry information in preference to the above space-group names.
They are only intended as comments.
;
_shelx_estimated_absorpt_t_max 0.964
_shelx_estimated_absorpt_t_min 0.845
_reflns_odcompleteness_completeness 99.72
_reflns_odcompleteness_iscentric 1
_reflns_odcompleteness_theta 26.32
_olex2_refinement_description
;
1. Fixed Uiso
 At 1.2 times of:
  All C(H) groups, All C(H,H) groups
2.a Ternary CH refined with riding coordinates:
 C5(H5), C11(H11), C26(H26)
2.b Secondary CH2 refined with riding coordinates:
 C1(H1a,H1b), C14(H14a,H14b)
2.c Aromatic/amide H refined with riding coordinates:
 C7(H7), C15(H15), C16(H16), C17(H17), C19(H19), C20(H20), C23(H23), C27(H27),
 C28(H28), C30(H30), C31(H31), C32(H32), C33(H33), C36(H36), C37(H37), C39(H39),
  C40(H40), C41(H41), C44(H44), C45(H45), C46(H46), C50(H50), C51(H51),
 C52(H52), C53(H53)
;
_olex2_submission_special_instructions 'No special instructions were received'
_oxdiff_exptl_absorpt_empirical_details
;
Empirical correction (ABSPACK) includes:
- Absorption correction using spherical harmonics
- Frame scaling
;
_oxdiff_exptl_absorpt_empirical_full_max 1.524
_oxdiff_exptl_absorpt_empirical_full_min 0.679

loop_
_space_group_symop_operation_xyz
'x, y, z'
'-x+1/2, y+1/2, -z+1/2'
'-x, -y, -z'
'x-1/2, -y-1/2, z-1/2'

loop_
_atom_site_label
_atom_site_type_symbol
_atom_site_fract_x
_atom_site_fract_y
_atom_site_fract_z
_atom_site_U_iso_or_equiv
_atom_site_adp_type
_atom_site_occupancy
_atom_site_site_symmetry_order
_atom_site_calc_flag
_atom_site_refinement_flags_posn
_atom_site_refinement_flags_adp
_atom_site_refinement_flags_occupancy
_atom_site_disorder_assembly
_atom_site_disorder_group
Pd1 Pd 0.56485(3) 0.25205(2) 0.35549(2) 0.03258(10) Uani 1 1 d . . . . .
P2 P 0.46611(11) 0.31876(5) 0.25780(6) 0.0340(2) Uani 1 1 d . . . . .
P3 P 0.52814(11) 0.18579(5) 0.25068(6) 0.0390(3) Uani 1 1 d . . . . .
C1 C 0.4173(5) 0.2227(2) 0.1620(3) 0.0541(13) Uani 1 1 d . . . . .
H1A H 0.4221 0.2024 0.1125 0.065 Uiso 1 1 calc R . . . .
H1B H 0.3237 0.2218 0.1662 0.065 Uiso 1 1 calc R . . . .
F2 F 0.8389(3) 0.32899(13) 0.38952(19) 0.0744(9) Uani 1 1 d . . . . .
C3 C 0.4470(4) 0.11681(19) 0.2618(3) 0.0462(10) Uani 1 1 d . . . . .
C0AA C 0.5338(4) 0.39180(18) 0.2550(2) 0.0401(9) Uani 1 1 d . . . . .
C5 C 0.6289(4) 0.19585(18) 0.4677(2) 0.0408(10) Uani 1 1 d . . . . .
H5 H 0.5589 0.1970 0.4984 0.049 Uiso 1 1 calc R . . . .
C6 C 0.2877(4) 0.32716(17) 0.2554(2) 0.0375(9) Uani 1 1 d . . . . .
C7 C 0.4927(5) 0.43620(19) 0.2991(3) 0.0522(11) Uani 1 1 d . . . . .
H7 H 0.4289 0.4282 0.3287 0.063 Uiso 1 1 calc R . . . .
C8 C 0.6861(5) 0.17266(18) 0.2216(2) 0.0425(10) Uani 1 1 d . . . . .
F9 F 0.5529(4) 0.40115(13) 0.5468(2) 0.0890(11) Uani 1 1 d . . . . .
F10 F 0.8588(4) 0.52604(14) 0.4643(2) 0.1025(12) Uani 1 1 d . . . . .
C11 C 0.6268(4) 0.30236(19) 0.4678(2) 0.0417(10) Uani 1 1 d . . . . .
H11 H 0.5565 0.3026 0.4984 0.050 Uiso 1 1 calc R . . . .
F12 F 0.9453(4) 0.43552(16) 0.3877(2) 0.1005(12) Uani 1 1 d . . . . .
F13 F 0.6635(5) 0.50760(14) 0.5457(2) 0.1110(13) Uani 1 1 d . . . . .
C14 C 0.4620(5) 0.2840(2) 0.1588(2) 0.0493(12) Uani 1 1 d . . . . .
H14A H 0.3993 0.3049 0.1155 0.059 Uiso 1 1 calc R . . . .
H14B H 0.5517 0.2851 0.1484 0.059 Uiso 1 1 calc R . . . .
C15 C 0.6304(5) 0.4039(2) 0.2115(3) 0.0603(13) Uani 1 1 d . . . . .
H15 H 0.6607 0.3746 0.1821 0.072 Uiso 1 1 calc R . . . .
C16 C 0.1987(5) 0.3513(2) 0.1889(3) 0.0530(12) Uani 1 1 d . . . . .
H16 H 0.2315 0.3669 0.1468 0.064 Uiso 1 1 calc R . . . .
C17 C 0.3429(5) 0.1171(2) 0.3008(3) 0.0607(13) Uani 1 1 d . . . . .
H17 H 0.3168 0.1526 0.3197 0.073 Uiso 1 1 calc R . . . .
C18 C 0.6899(5) 0.13679(19) 0.4731(2) 0.0455(10) Uani 1 1 d . . . . .
C19 C 0.8049(5) 0.1770(2) 0.2790(3) 0.0663(15) Uani 1 1 d . . . . .
H19 H 0.8029 0.1852 0.3323 0.080 Uiso 1 1 calc R . . . .
C20 C 0.2384(5) 0.3061(2) 0.3188(3) 0.0581(13) Uani 1 1 d . . . . .
H20 H 0.2980 0.2903 0.3646 0.070 Uiso 1 1 calc R . . . .
C21 C 0.8504(5) 0.4266(3) 0.4289(3) 0.0646(14) Uani 1 1 d . . . . .
C22 C 0.8067(6) 0.4721(2) 0.4673(4) 0.0679(15) Uani 1 1 d . . . . .
C23 C 0.5449(6) 0.4923(2) 0.2999(4) 0.0712(16) Uani 1 1 d . . . . .
H23 H 0.5168 0.5218 0.3300 0.085 Uiso 1 1 calc R . . . .
C24 C 0.6529(5) 0.4081(2) 0.5085(3) 0.0549(12) Uani 1 1 d . . . . .
C25 C 0.6940(4) 0.36015(19) 0.4698(2) 0.0427(10) Uani 1 1 d . . . . .
C26 C 0.6999(4) 0.24875(18) 0.4770(2) 0.0400(9) Uani 1 1 d . . . . .
H26 H 0.7988 0.2489 0.4842 0.048 Uiso 1 1 calc R . . . .
C27 C 0.6371(6) 0.5041(3) 0.2565(4) 0.0834(19) Uani 1 1 d . . . . .
H27 H 0.6711 0.5421 0.2564 0.100 Uiso 1 1 calc R . . . .
C28 C 0.6807(6) 0.4614(3) 0.2133(4) 0.0838(19) Uani 1 1 d . . . . .
H28 H 0.7449 0.4703 0.1844 0.101 Uiso 1 1 calc R . . . .
C29 C 0.7952(5) 0.3720(2) 0.4311(3) 0.0529(11) Uani 1 1 d . . . . .
C30 C 0.4853(6) 0.0638(2) 0.2351(4) 0.0708(15) Uani 1 1 d . . . . .
H30 H 0.5548 0.0623 0.2083 0.085 Uiso 1 1 calc R . . . .
C31 C 0.8273(5) 0.1278(2) 0.4783(3) 0.0625(13) Uani 1 1 d . . . . .
H31 H 0.8842 0.1595 0.4762 0.075 Uiso 1 1 calc R . . . .
C32 C 0.6908(6) 0.1602(3) 0.1430(3) 0.0781(18) Uani 1 1 d . . . . .
H32 H 0.6107 0.1560 0.1026 0.094 Uiso 1 1 calc R . . . .
C33 C 0.6072(6) 0.0886(2) 0.4746(3) 0.0628(13) Uani 1 1 d . . . . .
H33 H 0.5150 0.0939 0.4710 0.075 Uiso 1 1 calc R . . . .
C35 C 0.7081(6) 0.4630(2) 0.5073(3) 0.0667(15) Uani 1 1 d . . . . .
C36 C 0.4199(7) 0.0125(3) 0.2484(5) 0.097(2) Uani 1 1 d . . . . .
H36 H 0.4469 -0.0233 0.2313 0.117 Uiso 1 1 calc R . . . .
C37 C 0.2772(6) 0.0667(3) 0.3125(4) 0.0808(17) Uani 1 1 d . . . . .
H37 H 0.2060 0.0681 0.3380 0.097 Uiso 1 1 calc R . . . .
C39 C 0.0137(5) 0.3318(3) 0.2473(4) 0.0793(18) Uani 1 1 d . . . . .
H39 H -0.0788 0.3336 0.2447 0.095 Uiso 1 1 calc R . . . .
C40 C 0.9332(7) 0.1597(3) 0.1830(5) 0.087(2) Uani 1 1 d . . . . .
H40 H 1.0165 0.1567 0.1696 0.105 Uiso 1 1 calc R . . . .
C41 C 0.0605(5) 0.3526(3) 0.1842(3) 0.0693(15) Uani 1 1 d . . . . .
H41 H 0.0001 0.3676 0.1382 0.083 Uiso 1 1 calc R . . . .
C44 C 0.9287(6) 0.1696(3) 0.2606(4) 0.0846(19) Uani 1 1 d . . . . .
H44 H 1.0088 0.1715 0.3015 0.102 Uiso 1 1 calc R . . . .
C45 C 0.8783(7) 0.0712(3) 0.4865(4) 0.096(2) Uani 1 1 d . . . . .
H45 H 0.9707 0.0650 0.4915 0.116 Uiso 1 1 calc R . . . .
C46 C 0.8154(8) 0.1540(3) 0.1246(4) 0.095(2) Uani 1 1 d . . . . .
H46 H 0.8185 0.1458 0.0714 0.114 Uiso 1 1 calc R . . . .
C50 C 0.6619(8) 0.0322(2) 0.4815(4) 0.091(2) Uani 1 1 d . . . . .
H50 H 0.6059 -0.0001 0.4819 0.109 Uiso 1 1 calc R . . . .
C51 C 0.3167(7) 0.0144(3) 0.2865(5) 0.091(2) Uani 1 1 d . . . . .
H51 H 0.2729 -0.0201 0.2948 0.109 Uiso 1 1 calc R . . . .
C52 C 0.1003(6) 0.3084(3) 0.3143(4) 0.0815(18) Uani 1 1 d . . . . .
H52 H 0.0668 0.2940 0.3568 0.098 Uiso 1 1 calc R . . . .
C53 C 0.7951(9) 0.0242(3) 0.4876(5) 0.106(2) Uani 1 1 d . . . . .
H53 H 0.8309 -0.0136 0.4926 0.127 Uiso 1 1 calc R . . . .
F1 F 0.3116(5) 0.2208(3) 0.4840(3) 0.152(2) Uani 1 1 d . . . . .
F1AA F 0.2334(5) 0.1773(3) 0.5756(3) 0.184(3) Uani 1 1 d . . . . .
F0AA F 0.0913(5) 0.2262(3) 0.4891(3) 0.1506(19) Uani 1 1 d . . . . .
B5 B 0.2089(9) 0.1904(5) 0.5007(5) 0.091(2) Uani 1 1 d . . . . .
F6 F 0.1688(9) 0.1513(4) 0.4479(5) 0.276(5) Uani 1 1 d . . . . .

loop_
_atom_site_aniso_label
_atom_site_aniso_U_11
_atom_site_aniso_U_22
_atom_site_aniso_U_33
_atom_site_aniso_U_23
_atom_site_aniso_U_13
_atom_site_aniso_U_12
Pd1 0.03551(16) 0.03228(17) 0.02897(15) -0.00167(13) 0.00614(11) 0.00334(14)
P2 0.0378(5) 0.0323(5) 0.0322(5) 0.0005(4) 0.0089(4) 0.0059(5)
P3 0.0428(6) 0.0344(6) 0.0367(5) -0.0067(5) 0.0041(4) 0.0060(5)
C1 0.051(3) 0.062(3) 0.041(2) -0.027(2) -0.003(2) 0.014(2)
F2 0.0724(19) 0.071(2) 0.095(2) -0.0161(17) 0.0488(18) -0.0074(16)
C3 0.042(2) 0.042(2) 0.051(2) -0.009(2) 0.006(2) 0.002(2)
C0AA 0.038(2) 0.036(2) 0.044(2) 0.0061(19) 0.0048(18) 0.0011(19)
C5 0.051(2) 0.044(2) 0.0293(19) 0.0052(19) 0.0132(18) 0.004(2)
C6 0.038(2) 0.032(2) 0.043(2) -0.0027(18) 0.0102(18) 0.0012(18)
C7 0.054(3) 0.036(2) 0.068(3) -0.005(2) 0.018(2) 0.000(2)
C8 0.056(3) 0.033(2) 0.041(2) -0.0021(19) 0.015(2) 0.008(2)
F9 0.131(3) 0.0603(19) 0.102(2) -0.0175(17) 0.078(2) -0.003(2)
F10 0.104(3) 0.056(2) 0.134(3) 0.011(2) 0.003(2) -0.0318(19)
C11 0.051(3) 0.045(2) 0.0318(19) -0.0046(19) 0.0164(19) -0.003(2)
F12 0.080(2) 0.104(3) 0.129(3) 0.001(2) 0.047(2) -0.036(2)
F13 0.156(4) 0.053(2) 0.131(3) -0.031(2) 0.047(3) 0.000(2)
C14 0.056(3) 0.059(3) 0.039(2) 0.018(2) 0.022(2) 0.028(2)
C15 0.059(3) 0.063(3) 0.064(3) 0.007(3) 0.025(3) -0.001(3)
C16 0.049(3) 0.059(3) 0.050(3) 0.010(2) 0.009(2) 0.014(2)
C17 0.056(3) 0.044(3) 0.085(4) -0.009(3) 0.022(3) -0.001(2)
C18 0.059(3) 0.041(2) 0.035(2) 0.0052(19) 0.008(2) 0.007(2)
C19 0.054(3) 0.087(4) 0.060(3) -0.022(3) 0.018(2) 0.010(3)
C20 0.050(3) 0.070(3) 0.057(3) 0.016(3) 0.020(2) 0.014(3)
C21 0.055(3) 0.067(4) 0.070(3) -0.001(3) 0.013(3) -0.023(3)
C22 0.071(4) 0.047(3) 0.076(4) 0.002(3) -0.001(3) -0.023(3)
C23 0.070(4) 0.042(3) 0.098(4) -0.010(3) 0.014(3) -0.004(3)
C24 0.071(3) 0.047(3) 0.051(3) -0.004(2) 0.022(3) -0.001(3)
C25 0.048(2) 0.043(2) 0.035(2) -0.0068(19) 0.0070(19) -0.004(2)
C26 0.045(2) 0.046(2) 0.0253(16) 0.0012(19) 0.0026(16) 0.001(2)
C27 0.078(4) 0.050(3) 0.121(5) 0.014(4) 0.020(4) -0.016(3)
C28 0.077(4) 0.092(5) 0.091(4) 0.016(4) 0.035(3) -0.030(4)
C29 0.051(3) 0.051(3) 0.057(3) -0.007(2) 0.014(2) -0.003(2)
C30 0.076(4) 0.047(3) 0.099(4) -0.019(3) 0.038(3) -0.001(3)
C31 0.060(3) 0.063(3) 0.063(3) 0.003(3) 0.012(3) 0.016(3)
C32 0.076(4) 0.112(5) 0.049(3) -0.005(3) 0.020(3) 0.030(4)
C33 0.072(3) 0.047(3) 0.070(3) 0.008(3) 0.020(3) 0.005(3)
C35 0.088(4) 0.041(3) 0.069(3) -0.009(3) 0.016(3) -0.001(3)
C36 0.100(5) 0.043(3) 0.157(7) -0.028(4) 0.048(5) -0.011(3)
C37 0.059(3) 0.073(4) 0.117(5) -0.007(4) 0.033(3) -0.017(3)
C39 0.041(3) 0.090(4) 0.112(5) 0.007(4) 0.026(3) 0.009(3)
C40 0.073(4) 0.080(4) 0.127(6) -0.023(4) 0.059(4) -0.008(4)
C41 0.047(3) 0.083(4) 0.073(3) 0.008(3) 0.004(3) 0.021(3)
C44 0.054(3) 0.102(5) 0.098(5) -0.035(4) 0.020(3) 0.005(3)
C45 0.076(4) 0.089(5) 0.122(6) 0.019(4) 0.021(4) 0.037(4)
C46 0.108(5) 0.120(6) 0.073(4) -0.004(4) 0.054(4) 0.023(5)
C50 0.108(5) 0.040(3) 0.127(6) 0.019(3) 0.035(5) 0.012(3)
C51 0.079(4) 0.054(4) 0.141(6) -0.014(4) 0.030(4) -0.019(3)
C52 0.056(3) 0.103(5) 0.094(4) 0.030(4) 0.035(3) 0.013(3)
C53 0.126(7) 0.060(4) 0.136(6) 0.018(4) 0.041(5) 0.044(5)
F1 0.101(3) 0.211(5) 0.168(4) 0.076(4) 0.080(3) 0.006(4)
F1AA 0.116(4) 0.321(8) 0.120(4) 0.106(5) 0.041(3) 0.004(4)
F0AA 0.094(3) 0.191(5) 0.173(5) 0.032(4) 0.044(3) 0.005(3)
B5 0.092(6) 0.125(7) 0.062(4) -0.001(5) 0.031(4) -0.011(6)
F6 0.267(8) 0.307(10) 0.281(9) -0.179(9) 0.117(7) -0.051(8)

loop_
_atom_type_symbol
_atom_type_description
_atom_type_scat_dispersion_real
_atom_type_scat_dispersion_imag
_atom_type_scat_source
C C 0.0033 0.0016 'International Tables Vol C Tables 4.2.6.8 and 6.1.1.4'
H H 0.0000 0.0000 'International Tables Vol C Tables 4.2.6.8 and 6.1.1.4'
B B 0.0013 0.0007 'International Tables Vol C Tables 4.2.6.8 and 6.1.1.4'
F F 0.0171 0.0103 'International Tables Vol C Tables 4.2.6.8 and 6.1.1.4'
P P 0.1023 0.0942 'International Tables Vol C Tables 4.2.6.8 and 6.1.1.4'
Pd Pd -0.9988 1.0072 'International Tables Vol C Tables 4.2.6.8 and 6.1.1.4'

loop_
_exptl_crystal_face_index_h
_exptl_crystal_face_index_k
_exptl_crystal_face_index_l
_exptl_crystal_face_perp_dist
5 -29 4 0.0623
-5 29 -4 0.0623
4 5 -24 0.1055
-5 -2 24 0.1426
3 29 -10 0.1209
-4 -29 8 0.0845
5 -29 5 0.0616
-5 29 -5 0.0616
5 2 -24 0.0915
-6 2 24 0.1456
11 -1 10 0.0287
-11 1 -10 0.0287

loop_
_geom_angle_atom_site_label_1
_geom_angle_atom_site_label_2
_geom_angle_atom_site_label_3
_geom_angle
_geom_angle_site_symmetry_1
_geom_angle_site_symmetry_3
_geom_angle_publ_flag
P2 Pd1 P3 85.17(4) . . ?
C5 Pd1 P2 166.53(11) . . ?
C5 Pd1 P3 103.93(11) . . ?
C11 Pd1 P2 105.40(11) . . ?
C11 Pd1 P3 168.96(12) . . ?
C11 Pd1 C5 66.27(15) . . ?
C26 Pd1 P2 140.32(11) . . ?
C26 Pd1 P3 131.02(11) . . ?
C26 Pd1 C5 36.56(14) . . ?
C26 Pd1 C11 37.94(14) . . ?
C0AA P2 Pd1 121.96(13) . . ?
C0AA P2 C6 106.67(19) . . ?
C0AA P2 C14 107.1(2) . . ?
C6 P2 Pd1 109.99(14) . . ?
C6 P2 C14 103.1(2) . . ?
C14 P2 Pd1 106.40(14) . . ?
C1 P3 Pd1 106.48(14) . . ?
C3 P3 Pd1 118.80(15) . . ?
C3 P3 C1 106.3(2) . . ?
C3 P3 C8 110.0(2) . . ?
C8 P3 Pd1 109.59(14) . . ?
C8 P3 C1 104.7(2) . . ?
C14 C1 P3 109.3(3) . . ?
C17 C3 P3 118.0(3) . . ?
C17 C3 C30 118.3(5) . . ?
C30 C3 P3 123.7(4) . . ?
C7 C0AA P2 119.5(3) . . ?
C7 C0AA C15 119.3(4) . . ?
C15 C0AA P2 121.2(4) . . ?
C18 C5 Pd1 126.8(3) . . ?
C26 C5 Pd1 68.7(2) . . ?
C26 C5 C18 125.8(4) . . ?
C16 C6 P2 120.7(3) . . ?
C16 C6 C20 119.3(4) . . ?
C20 C6 P2 119.9(3) . . ?
C23 C7 C0AA 121.0(5) . . ?
C19 C8 P3 118.7(3) . . ?
C19 C8 C32 118.4(4) . . ?
C32 C8 P3 122.9(4) . . ?
C25 C11 Pd1 121.2(3) . . ?
C26 C11 Pd1 70.9(2) . . ?
C26 C11 C25 122.6(4) . . ?
C1 C14 P2 108.1(3) . . ?
C0AA C15 C28 118.3(5) . . ?
C6 C16 C41 120.4(5) . . ?
C37 C17 C3 121.7(5) . . ?
C31 C18 C5 122.5(4) . . ?
C33 C18 C5 118.5(4) . . ?
C33 C18 C31 119.0(5) . . ?
C8 C19 C44 121.8(5) . . ?
C6 C20 C52 120.0(5) . . ?
F12 C21 C22 119.9(5) . . ?
F12 C21 C29 120.4(5) . . ?
C22 C21 C29 119.7(5) . . ?
F10 C22 C21 120.1(6) . . ?
F10 C22 C35 120.3(6) . . ?
C21 C22 C35 119.6(5) . . ?
C27 C23 C7 119.5(5) . . ?
F9 C24 C25 119.1(4) . . ?
F9 C24 C35 118.3(5) . . ?
C35 C24 C25 122.5(5) . . ?
C24 C25 C11 121.3(4) . . ?
C29 C25 C11 124.0(4) . . ?
C29 C25 C24 114.7(4) . . ?
C5 C26 Pd1 74.7(2) . . ?
C5 C26 C11 119.4(4) . . ?
C11 C26 Pd1 71.1(2) . . ?
C23 C27 C28 120.9(5) . . ?
C27 C28 C15 121.0(5) . . ?
F2 C29 C21 117.1(5) . . ?
F2 C29 C25 119.3(4) . . ?
C21 C29 C25 123.5(5) . . ?
C3 C30 C36 119.8(5) . . ?
C45 C31 C18 119.3(6) . . ?
C8 C32 C46 119.6(5) . . ?
C18 C33 C50 120.0(5) . . ?
F13 C35 C22 120.4(5) . . ?
F13 C35 C24 119.5(5) . . ?
C22 C35 C24 120.0(5) . . ?
C51 C36 C30 120.4(6) . . ?
C51 C37 C17 119.5(6) . . ?
C41 C39 C52 121.1(5) . . ?
C44 C40 C46 119.5(6) . . ?
C39 C41 C16 119.6(5) . . ?
C40 C44 C19 119.7(6) . . ?
C53 C45 C31 120.9(6) . . ?
C40 C46 C32 120.9(5) . . ?
C53 C50 C33 120.3(6) . . ?
C36 C51 C37 120.3(6) . . ?
C39 C52 C20 119.7(5) . . ?
C50 C53 C45 120.5(6) . . ?
F1 B5 F0AA 110.2(8) . . ?
F1AA B5 F1 111.3(7) . . ?
F1AA B5 F0AA 102.9(7) . . ?
F6 B5 F1 110.3(8) . . ?
F6 B5 F1AA 119.8(10) . . ?
F6 B5 F0AA 101.2(8) . . ?

loop_
_geom_bond_atom_site_label_1
_geom_bond_atom_site_label_2
_geom_bond_distance
_geom_bond_site_symmetry_2
_geom_bond_publ_flag
Pd1 P2 2.2881(10) . ?
Pd1 P3 2.2914(10) . ?
Pd1 C5 2.253(4) . ?
Pd1 C11 2.179(4) . ?
Pd1 C26 2.177(4) . ?
P2 C0AA 1.803(4) . ?
P2 C6 1.810(4) . ?
P2 C14 1.848(4) . ?
P3 C1 1.844(4) . ?
P3 C3 1.804(5) . ?
P3 C8 1.815(4) . ?
C1 C14 1.471(7) . ?
F2 C29 1.346(5) . ?
C3 C17 1.378(6) . ?
C3 C30 1.379(6) . ?
C0AA C7 1.382(6) . ?
C0AA C15 1.393(6) . ?
C5 C18 1.473(6) . ?
C5 C26 1.392(6) . ?
C6 C16 1.374(6) . ?
C6 C20 1.380(6) . ?
C7 C23 1.381(6) . ?
C8 C19 1.353(6) . ?
C8 C32 1.376(6) . ?
F9 C24 1.343(5) . ?
F10 C22 1.341(6) . ?
C11 C25 1.477(6) . ?
C11 C26 1.416(5) . ?
F12 C21 1.338(6) . ?
F13 C35 1.343(6) . ?
C15 C28 1.401(8) . ?
C16 C41 1.384(6) . ?
C17 C37 1.365(7) . ?
C18 C31 1.390(7) . ?
C18 C33 1.385(6) . ?
C19 C44 1.376(7) . ?
C20 C52 1.385(7) . ?
C21 C22 1.356(8) . ?
C21 C29 1.367(7) . ?
C22 C35 1.357(8) . ?
C23 C27 1.353(8) . ?
C24 C25 1.390(6) . ?
C24 C35 1.371(7) . ?
C25 C29 1.375(6) . ?
C27 C28 1.358(8) . ?
C30 C36 1.387(8) . ?
C31 C45 1.382(8) . ?
C32 C46 1.382(8) . ?
C33 C50 1.391(7) . ?
C36 C51 1.360(8) . ?
C37 C51 1.364(8) . ?
C39 C41 1.360(8) . ?
C39 C52 1.362(8) . ?
C40 C44 1.349(8) . ?
C40 C46 1.357(8) . ?
C45 C53 1.365(9) . ?
C50 C53 1.341(9) . ?
F1 B5 1.337(9) . ?
F1AA B5 1.269(8) . ?
F0AA B5 1.417(10) . ?
B5 F6 1.257(10) . ?

loop_
_exptl_oxdiff_crystal_face_indexfrac_h
_exptl_oxdiff_crystal_face_indexfrac_k
_exptl_oxdiff_crystal_face_indexfrac_l
_exptl_oxdiff_crystal_face_x
_exptl_oxdiff_crystal_face_y
_exptl_oxdiff_crystal_face_z
5.0012 -28.8610 4.0288 -0.4391 -0.1297 -0.8892
-5.0012 28.8610 -4.0288 0.4391 0.1297 0.8892
3.9772 4.8837 -24.0021 -0.6934 -0.2266 0.7048
-4.9775 -1.9006 23.9985 0.7691 0.2224 -0.6146
3.0029 28.9084 -10.0188 -0.0409 0.4406 0.8959
-4.0069 -28.9313 8.0171 0.0342 -0.5407 -0.8201
5.0025 -28.8549 5.0290 -0.4149 -0.1075 -0.9170
-5.0025 28.8549 -5.0290 0.4149 0.1075 0.9170
4.9775 1.9006 -23.9985 -0.7691 -0.2224 0.6146
-5.9774 2.0803 23.9942 0.8560 0.2353 -0.5011
11.0285 -0.8203 10.0176 -0.2283 0.8167 -0.5222
-11.0285 0.8203 -10.0176 0.2283 -0.8167 0.5222
